data_4507778
loop_
_publ_author_name
'Daszkiewicz, Marek'

_publ_section_title
;
 Elementary Graph-Set Descriptors in Crystal Structure Comparison of
 2-Methyl-4-Nitroanilinium Hexachloridostannate(IV), Bromide and Two
 Noncentrosymmertic Chlorides. X-Ray, Vibrational and Theoretical Studies
;
_journal_issue 6
_journal_name_full 'Crystal Growth &amp; Design'
_journal_page_first 2277
_journal_paper_doi 10.1021/cg301733r
_journal_volume 13
_journal_year 2013
_chemical_formula_moiety 'C7 H9 N2 O2, Cl'
_chemical_formula_sum 'C7 H9 Cl N2 O2'
_chemical_formula_weight 188.61
_chemical_name_systematic
; 
 ? 
;
_space_group_IT_number 19
_symmetry_cell_setting orthorhombic
_symmetry_space_group_name_Hall 'P 2ac 2ab'
_symmetry_space_group_name_H-M 'P 21 21 21'
_atom_sites_solution_hydrogens geom
_atom_sites_solution_primary direct
_atom_sites_solution_secondary difmap
_audit_creation_method SHELXL-97
_cell_angle_alpha 90.00
_cell_angle_beta 90.00
_cell_angle_gamma 90.00
_cell_formula_units_Z 4
_cell_length_a 5.5223(4)
_cell_length_b 7.7292(6)
_cell_length_c 20.8328(16)
_cell_measurement_reflns_used 1835
_cell_measurement_temperature 295(2)
_cell_measurement_theta_max 27.86
_cell_measurement_theta_min 2.81
_cell_volume 889.21(12)
_computing_cell_refinement 'CrysAlis 1.171.32.6'
_computing_data_collection 'CrysAlis 1.171.32.6'
_computing_data_reduction 'CrysAlis 1.171.32.6'
_computing_structure_refinement 'SHELXL-97 (Sheldrick, 1997)'
_computing_structure_solution 'SHELXS-97 (Sheldrick, 1997)'
_diffrn_ambient_temperature 295(2)
_diffrn_detector_area_resol_mean '1024x1024 with blocks 2x2, 33.133pixel/mm'
_diffrn_measured_fraction_theta_full 0.997
_diffrn_measured_fraction_theta_max 0.997
_diffrn_measurement_device_type 'KUMA KM-4 with area CCD detector'
_diffrn_measurement_method \w-scan
_diffrn_radiation_monochromator graphite
_diffrn_radiation_source 'fine-focus sealed tube'
_diffrn_radiation_type MoK\a
_diffrn_radiation_wavelength 0.71073
_diffrn_reflns_av_R_equivalents 0.0620
_diffrn_reflns_av_sigmaI/netI 0.0317
_diffrn_reflns_limit_h_max 7
_diffrn_reflns_limit_h_min -7
_diffrn_reflns_limit_k_max 10
_diffrn_reflns_limit_k_min -10
_diffrn_reflns_limit_l_max 27
_diffrn_reflns_limit_l_min -27
_diffrn_reflns_number 12732
_diffrn_reflns_theta_full 27.86
_diffrn_reflns_theta_max 27.86
_diffrn_reflns_theta_min 2.81
_diffrn_standards_number 0
_exptl_absorpt_coefficient_mu 0.391
_exptl_absorpt_correction_T_max 0.928
_exptl_absorpt_correction_T_min 0.853
_exptl_absorpt_correction_type numerical
_exptl_absorpt_process_details 'CrysAlis 1.171.32.6'
_exptl_crystal_colour yellow
_exptl_crystal_density_diffrn 1.409
_exptl_crystal_density_method 'not measured'
_exptl_crystal_description prism
_exptl_crystal_F_000 392
_exptl_crystal_size_max 0.36
_exptl_crystal_size_mid 0.32
_exptl_crystal_size_min 0.21
_refine_diff_density_max 0.179
_refine_diff_density_min -0.206
_refine_diff_density_rms 0.047
_refine_ls_abs_structure_details 'Flack H D (1983), Acta Cryst. A39, 876-881; 853 Friedel pairs'
_refine_ls_abs_structure_Flack -0.01(7)
_refine_ls_extinction_method none
_refine_ls_goodness_of_fit_ref 1.082
_refine_ls_hydrogen_treatment refxyz
_refine_ls_matrix_type full
_refine_ls_number_parameters 111
_refine_ls_number_reflns 2118
_refine_ls_number_restraints 0
_refine_ls_restrained_S_all 1.082
_refine_ls_R_factor_all 0.0425
_refine_ls_R_factor_gt 0.0354
_refine_ls_shift/su_max <0.001
_refine_ls_shift/su_mean <0.001
_refine_ls_structure_factor_coef Fsqd
_refine_ls_weighting_details 'calc w=1/[\s^2^(Fo^2^)+(0.0528P)^2^+0.0283P] where P=(Fo^2^+2Fc^2^)/3'
_refine_ls_weighting_scheme calc
_refine_ls_wR_factor_gt 0.0877
_refine_ls_wR_factor_ref 0.0919
_reflns_number_gt 1835
_reflns_number_total 2118
_reflns_threshold_expression >2sigma(I)
_cod_data_source_file cg301733r_si_003.cif
_cod_data_source_block m802
_cod_depositor_comments
;
The following automatic conversions were performed:

'_symmetry_cell_setting' value 'Orthorhombic' changed to
'orthorhombic' according to
/home/saulius/struct/CIF-dictionaries/cif_core.dic dictionary named
'cif_core.dic' version 2.3.1 from 2005-06-27.

Automatic conversion script
Id: cif_fix_values 1891 2012-01-12 08:04:46Z andrius 
;
_cod_database_code 4507778

loop_
_symmetry_equiv_pos_as_xyz
'x, y, z'
'-x+1/2, -y, z+1/2'
'-x, y+1/2, -z+1/2'
'x+1/2, -y+1/2, -z'

loop_
_atom_site_label
_atom_site_type_symbol
_atom_site_fract_x
_atom_site_fract_y
_atom_site_fract_z
_atom_site_U_iso_or_equiv
_atom_site_adp_type
_atom_site_occupancy
_atom_site_symmetry_multiplicity
_atom_site_calc_flag
_atom_site_refinement_flags
Cl Cl 0.50080(8) 0.14059(6) 0.07450(2) 0.04213(15) Uani 1 1 d .
C1 C 0.0301(3) 0.5056(2) 0.10999(8) 0.0326(4) Uani 1 1 d .
N1 N -0.0032(3) 0.34173(17) 0.07599(7) 0.0361(3) Uani 1 1 d .
H1A H 0.1177 0.2702 0.0857 0.054 Uiso 1 1 calc R
H1B H -0.0042 0.3610 0.0339 0.054 Uiso 1 1 calc R
H1C H -0.1432 0.2942 0.0877 0.054 Uiso 1 1 calc R
C2 C -0.1177(3) 0.6451(2) 0.09520(8) 0.0335(4) Uani 1 1 d .
C7 C -0.3186(4) 0.6342(3) 0.04623(10) 0.0456(5) Uani 1 1 d .
H7A H -0.4143 0.7378 0.0479 0.068 Uiso 1 1 calc R
H7B H -0.4192 0.5360 0.0555 0.068 Uiso 1 1 calc R
H7C H -0.2501 0.6219 0.0041 0.068 Uiso 1 1 calc R
C3 C -0.0744(3) 0.7989(3) 0.12746(8) 0.0386(4) Uani 1 1 d .
H3 H -0.1692 0.8957 0.1190 0.046 Uiso 1 1 calc R
C4 C 0.1092(4) 0.8080(2) 0.17193(9) 0.0383(4) Uani 1 1 d .
N2 N 0.1525(3) 0.9737(2) 0.20479(8) 0.0484(4) Uani 1 1 d .
O1 O 0.0396(3) 1.10054(17) 0.18744(7) 0.0598(4) Uani 1 1 d .
O2 O 0.2966(3) 0.9752(3) 0.24884(9) 0.0808(6) Uani 1 1 d .
C5 C 0.2542(3) 0.6690(3) 0.18683(9) 0.0424(4) Uani 1 1 d .
H5 H 0.3769 0.6787 0.2172 0.051 Uiso 1 1 calc R
C6 C 0.2125(3) 0.5149(3) 0.15542(9) 0.0399(4) Uani 1 1 d .
H6 H 0.3061 0.4180 0.1647 0.048 Uiso 1 1 calc R

loop_
_atom_site_aniso_label
_atom_site_aniso_U_11
_atom_site_aniso_U_22
_atom_site_aniso_U_33
_atom_site_aniso_U_23
_atom_site_aniso_U_13
_atom_site_aniso_U_12
Cl 0.0345(2) 0.0399(2) 0.0519(3) -0.00089(18) -0.0012(2) 0.0041(2)
C1 0.0318(9) 0.0315(8) 0.0345(8) -0.0001(7) 0.0032(7) 0.0004(7)
N1 0.0326(7) 0.0317(7) 0.0440(7) -0.0015(6) -0.0032(8) 0.0027(7)
C2 0.0311(8) 0.0324(8) 0.0371(8) 0.0025(8) 0.0005(7) 0.0014(7)
C7 0.0395(10) 0.0451(10) 0.0523(11) -0.0018(10) -0.0097(9) 0.0078(9)
C3 0.0398(10) 0.0334(9) 0.0426(10) 0.0042(8) -0.0002(8) 0.0064(7)
C4 0.0452(10) 0.0321(8) 0.0376(9) -0.0032(7) 0.0015(8) -0.0018(7)
N2 0.0571(10) 0.0401(9) 0.0480(9) -0.0073(8) 0.0014(8) -0.0053(8)
O1 0.0857(12) 0.0338(7) 0.0600(8) -0.0053(6) 0.0042(9) 0.0048(7)
O2 0.0869(12) 0.0686(11) 0.0869(12) -0.0273(10) -0.0377(11) -0.0018(11)
C5 0.0405(10) 0.0448(11) 0.0420(10) -0.0016(9) -0.0091(8) 0.0019(8)
C6 0.0388(10) 0.0377(10) 0.0434(9) 0.0009(8) -0.0077(8) 0.0065(8)

loop_
_atom_type_symbol
_atom_type_description
_atom_type_scat_dispersion_real
_atom_type_scat_dispersion_imag
_atom_type_scat_source
C C 0.0033 0.0016 'International Tables Vol C Tables 4.2.6.8 and 6.1.1.4'
H H 0.0000 0.0000 'International Tables Vol C Tables 4.2.6.8 and 6.1.1.4'
N N 0.0061 0.0033 'International Tables Vol C Tables 4.2.6.8 and 6.1.1.4'
O O 0.0106 0.0060 'International Tables Vol C Tables 4.2.6.8 and 6.1.1.4'
Cl Cl 0.1484 0.1585 'International Tables Vol C Tables 4.2.6.8 and 6.1.1.4'

loop_
_geom_angle_atom_site_label_1
_geom_angle_atom_site_label_2
_geom_angle_atom_site_label_3
_geom_angle
C6 C1 C2 122.66(16)
C6 C1 N1 117.87(15)
C2 C1 N1 119.46(15)
C1 N1 H1A 109.5
C1 N1 H1B 109.5
H1A N1 H1B 109.5
C1 N1 H1C 109.5
H1A N1 H1C 109.5
H1B N1 H1C 109.5
C3 C2 C1 117.22(16)
C3 C2 C7 120.16(16)
C1 C2 C7 122.62(16)
C2 C7 H7A 109.5
C2 C7 H7B 109.5
H7A C7 H7B 109.5
C2 C7 H7C 109.5
H7A C7 H7C 109.5
H7B C7 H7C 109.5
C4 C3 C2 119.86(16)
C4 C3 H3 120.1
C2 C3 H3 120.1
C3 C4 C5 122.77(17)
C3 C4 N2 118.56(17)
C5 C4 N2 118.68(17)
O2 N2 O1 123.50(18)
O2 N2 C4 117.82(18)
O1 N2 C4 118.66(17)
C4 C5 C6 118.07(16)
C4 C5 H5 121.0
C6 C5 H5 121.0
C5 C6 C1 119.42(17)
C5 C6 H6 120.3
C1 C6 H6 120.3

loop_
_geom_bond_atom_site_label_1
_geom_bond_atom_site_label_2
_geom_bond_distance
C1 C6 1.384(2)
C1 C2 1.387(2)
C1 N1 1.463(2)
N1 H1A 0.8900
N1 H1B 0.8900
N1 H1C 0.8900
C2 C3 1.386(3)
C2 C7 1.510(3)
C7 H7A 0.9600
C7 H7B 0.9600
C7 H7C 0.9600
C3 C4 1.375(3)
C3 H3 0.9300
C4 C5 1.376(3)
C4 N2 1.471(2)
N2 O2 1.215(2)
N2 O1 1.217(2)
C5 C6 1.379(3)
C5 H5 0.9300
C6 H6 0.9300

loop_
_geom_hbond_atom_site_label_D
_geom_hbond_atom_site_label_H
_geom_hbond_atom_site_label_A
_geom_hbond_distance_DH
_geom_hbond_distance_HA
_geom_hbond_distance_DA
_geom_hbond_angle_DHA
_geom_hbond_site_symmetry_A
N1 H1A Cl 0.89 2.35 3.1880(15) 156.4 .
N1 H1A O1 0.89 2.53 2.987(2) 112.6 1_545
N1 H1B Cl 0.89 2.26 3.1382(15) 170.0 4_455
N1 H1C Cl 0.89 2.31 3.1498(15) 156.6 1_455

loop_
_geom_torsion_atom_site_label_1
_geom_torsion_atom_site_label_2
_geom_torsion_atom_site_label_3
_geom_torsion_atom_site_label_4
_geom_torsion
C6 C1 C2 C3 0.8(3)
N1 C1 C2 C3 -178.19(15)
C6 C1 C2 C7 -179.23(18)
N1 C1 C2 C7 1.7(3)
C1 C2 C3 C4 0.0(3)
C7 C2 C3 C4 -179.90(17)
C2 C3 C4 C5 -0.5(3)
C2 C3 C4 N2 179.27(16)
C3 C4 N2 O2 172.03(18)
C5 C4 N2 O2 -8.1(3)
C3 C4 N2 O1 -6.5(3)
C5 C4 N2 O1 173.28(17)
C3 C4 C5 C6 0.2(3)
N2 C4 C5 C6 -179.64(17)
C4 C5 C6 C1 0.7(3)
C2 C1 C6 C5 -1.2(3)
N1 C1 C6 C5 177.83(17)
